data_4032889
loop_
_publ_author_name
'Belot, Vincent'
'Farran, Daniel'
'Jean, Marion'
'Albalat, Muriel'
'Vanthuyne, Nicolas'
'Roussel, Christian'

_publ_section_title
;
 Steric Scale of Common Substituents from Rotational Barriers of
 N-(o-Substituted aryl)thiazoline-2-thione Atropisomers.
;
_journal_issue 19
_journal_name_full 'The Journal of organic chemistry'
_journal_page_first 10188
_journal_page_last 10200
_journal_paper_doi 10.1021/acs.joc.7b01698
_journal_volume 82
_journal_year 2017
_chemical_absolute_configuration ad
_chemical_formula_moiety 'C12 H10 Cl N S2'
_chemical_formula_sum 'C12 H10 Cl N S2'
_chemical_formula_weight 267.78
_space_group_crystal_system orthorhombic
_space_group_IT_number 19
_space_group_name_Hall 'P 2ac 2ab'
_space_group_name_H-M_alt 'P 21 21 21'
_atom_sites_solution_hydrogens geom
_atom_sites_solution_primary direct
_audit_creation_date 2017-01-06
_audit_creation_method
;
Olex2 1.2
(compiled 2017.01.04 svn.r3372 for OlexSys, GUI svn.r5289)
;
_cell_angle_alpha 90.0
_cell_angle_beta 90.0
_cell_angle_gamma 90.0
_cell_formula_units_Z 4
_cell_length_a 7.40246(19)
_cell_length_b 7.5881(2)
_cell_length_c 21.4216(5)
_cell_measurement_reflns_used 8114
_cell_measurement_temperature 293
_cell_measurement_theta_max 66.7930
_cell_measurement_theta_min 4.1240
_cell_volume 1203.26(5)
_computing_cell_refinement 'CrysAlisPro 1.171.38.43 (Rigaku OD, 2015)'
_computing_data_collection 'CrysAlisPro 1.171.38.43 (Rigaku OD, 2015)'
_computing_data_reduction 'CrysAlisPro 1.171.38.43 (Rigaku OD, 2015)'
_computing_molecular_graphics 'Olex2 (Dolomanov et al., 2009)'
_computing_publication_material 'Olex2 (Dolomanov et al., 2009)'
_computing_structure_refinement 'ShelXL (Sheldrick, 2015)'
_computing_structure_solution 'ShelXS (Sheldrick, 2008)'
_diffrn_ambient_temperature 293
_diffrn_detector 'CCD plate'
_diffrn_detector_area_resol_mean 5.3048
_diffrn_detector_type AtlasS2
_diffrn_measured_fraction_theta_full 0.998
_diffrn_measured_fraction_theta_max 0.998
_diffrn_measurement_details
;
List of Runs (angles in degrees, time in seconds):

  # Type    Start    End  Width  t~exp~   \w     \q     \k     \f   Frames
--------------------------------------------------------------------------
  1  \w    -44.00 -17.00   1.00    1.00    --    0.00  77.00 -30.00   27
  2  \w     -8.00  42.00   1.00    1.00    --    0.00  77.00 -30.00   50
  3  \w     55.00 102.00   1.00    1.00    --    0.00  77.00 -30.00   47
  4  \w     97.00 137.00   1.00    2.00    --   37.69  77.00  30.00   40
  5  \w    102.00 176.00   1.00    5.00    --   75.38 104.00 -30.00   74
  6  \w    149.00 176.00   1.00   15.00    --  113.07  99.00  30.00   27
  7  \w    148.00 178.00   1.00   15.00    --  113.07  99.00  90.00   30
  8  \w    141.00 178.00   1.00   15.00    --  113.07 125.00 120.00   37
  9  \w    132.00 171.00   1.00    5.00    --   75.38  77.00 120.00   39
 10  \w    133.00 176.00   1.00   15.00    --  113.07 125.00  60.00   43
 11  \w    133.00 176.00   1.00   15.00    --  113.07  77.00  30.00   43
 12  \w    116.00 167.00   1.00   15.00    --  113.07  99.00 -90.00   51
 13  \w    138.00 174.00   1.00   15.00    --  113.07 125.00-120.00   36
 14  \w    139.00 173.00   1.00   15.00    --  113.07 125.00-180.00   34
 15  \w    144.00 176.00   1.00   15.00    --  113.07  77.00-180.00   32
 16  \w    129.00 156.00   1.00    5.00    --   90.00  68.00-149.61   27
 17  \w    102.00 129.00   1.00   15.00    --  113.07 125.00-180.00   27
 18  \w     96.00 133.00   1.00   15.00    --  113.07 125.00-120.00   37
 19  \w    101.00 142.00   1.00    5.00    --   82.00  75.00 -70.66   41
 20  \w    109.00 136.00   1.00   15.00    --  113.07  67.00 -30.00   27
 21  \w    101.00 178.00   1.00    5.00    --   82.00  73.00   7.48   77
 22  \w    114.00 141.00   1.00   15.00    --  113.07  99.00  90.00   27
 23  \w    132.00 171.00   1.00   15.00    --  113.07  99.00 150.00   39
 24  \w    101.00 134.00   1.00   15.00    --  113.07  99.00  30.00   33
 25  \w    103.00 155.00   1.00   15.00    --  113.07  99.00   0.00   52
 26  \w    100.00 177.00   1.00    5.00    --   86.00  76.00-112.65   77
 27  \w    105.00 150.00   1.00   15.00    --  113.07 178.00 -90.00   45
 28  \w     97.00 150.00   1.00   15.00    --  113.07 178.00-180.00   53
 29  \w     68.00 143.00   1.00   15.00    --  113.07 178.00 -60.00   75
 30  \w     59.00 169.00   1.00   15.00    --  113.07  77.00  60.00  110
 31  \w     79.00 106.00   1.00    5.00    --   90.00  65.00 118.78   27
 32  \w     79.00 175.00   1.00   15.00    --  113.07  77.00 120.00   96
 33  \w     57.00 144.00   1.00    5.00    --   75.38  43.00  60.00   87
 34  \w     53.00 177.00   1.00    5.00    --   78.00  75.00 159.71  124
 35  \w     53.00 175.00   1.00    5.00    --   82.00  75.00  74.41  122
 36  \w     74.00 136.00   1.00    2.00    --   37.69  57.00-150.00   62
 37  \w     54.00 143.00   1.00    5.00    --   82.00  75.00-154.61   89
 38  \w     47.00 125.00   1.00   15.00    --  113.07  77.00  30.00   78
 39  \w     49.00 150.00   1.00   15.00    --  113.07  77.00 150.00  101
 40  \w     48.00  75.00   1.00   15.00    --  113.07  77.00 120.00   27
 41  \w     47.00 173.00   1.00   15.00    --  113.07  77.00  90.00  126
 42  \w     63.00 111.00   1.00    5.00    --   75.38-104.00 -60.00   48
 43  \w     56.00 115.00   1.00   15.00    --  113.07-126.00 -79.00   59
 44  \w      9.00  62.00   1.00    5.00    --   75.38-104.00 -60.00   53
 45  \w    -32.00 113.00   1.00    5.00    --   75.38  21.00  30.00  145
 46  \w     47.00 149.00   1.00   15.00    --  113.07  77.00 -30.00  102
 47  \w     47.00 173.00   1.00   15.00    --  113.07  77.00-150.00  126
 48  \w     47.00 126.00   1.00   15.00    --  113.07  77.00   0.00   79
 49  \w     47.00 134.00   1.00   15.00    --  113.07  77.00 -90.00   87
 50  \w     48.00 175.00   1.00   15.00    --  113.07  77.00 -60.00  127
 51  \w     45.00  72.00   1.00   15.00    --  113.07  67.00 150.00   27
 52  \w     21.00  46.00   1.00    5.00    --   90.00  65.00 118.78   25
 53  \w     17.00 131.00   1.00    5.00    --   75.38  77.00 120.00  114
 54  \w     45.00  72.00   1.00   15.00    --  113.07  67.00 -30.00   27
 55  \w     30.00  76.00   1.00    5.00    --   82.00  75.00 -70.66   46
 56  \w     47.00 175.00   1.00   15.00    --  113.07  77.00-120.00  128
 57  \w     47.00 143.00   1.00   15.00    --  113.07  77.00-180.00   96
 58  \w     20.00  61.00   1.00    5.00    --   86.00  76.00-112.65   41
 59  \w     23.00  50.00   1.00    5.00    --   90.00  68.00-149.61   27
 60  \w     17.00  53.00   1.00    5.00    --   82.00  75.00-154.61   36
 61  \w     12.00  40.00   1.00    5.00    --   78.00  83.00-161.11   28
 62  \w     12.00  39.00   1.00    5.00    --   78.00  83.00 -96.50   27
 63  \w      9.00  34.00   1.00    5.00    --   75.38  86.00 -26.12   25
 64  \w     16.00  77.00   1.00    5.00    --   82.00  73.00   7.48   61
 65  \w     12.00  37.00   1.00    5.00    --   78.00  83.00  69.92   25
 66  \w     16.00  52.00   1.00    5.00    --   82.00  75.00  74.41   36
 67  \w     13.00  47.00   1.00    5.00    --   78.00  75.00 159.71   34
 68  \w     -4.00  22.00   1.00    5.00    --   66.00  97.00  80.04   26
 69  \w      1.00  27.00   1.00    5.00    --   70.00  93.00  47.81   26
 70  \w    -13.00  14.00   1.00    5.00    --   62.00 106.00 -22.64   27
 71  \w    -15.00  40.00   1.00    2.00    --   37.69  77.00  30.00   55
 72  \w     -2.00  26.00   1.00    5.00    --   75.38  43.00  60.00   28
 73  \w     -5.00  20.00   1.00    5.00    --   66.00  98.00 -84.86   25
 74  \w      1.00  26.00   1.00    5.00    --   70.00  93.00-172.70   25
 75  \w    -40.00  35.00   1.00    2.00    --   37.69  57.00-150.00   75
 76  \w    -10.00 102.00   1.00    1.00    --    0.00  77.00-180.00  112
 77  \w    -17.00  23.00   1.00    2.00    --  -37.69  77.00   0.00   40
 78  \w    -59.00 -29.00   1.00    2.00    --   46.00 156.00 100.14   30
 79  \w    -98.00 -24.00   1.00    2.00    --  -37.69  77.00   0.00   74
 80  \w    -59.00 -10.00   1.00    5.00    --  -70.50 138.00 120.00   49
 81  \w   -101.00 -64.00   1.00    5.00    --  -70.50 138.00 120.00   37
 82  \w   -102.00 -12.00   1.00    5.00    --  -70.50 138.00  90.00   90
 83  \w    -55.00 -30.00   1.00    1.00    --    0.00  77.00-180.00   25
 84  \w   -118.00  41.00   1.00    2.00    --  -37.69 -57.00-180.00  159
 85  \w    -19.00   6.00   1.00    5.00    --  -70.50 -54.00-120.00   25
 86  \w    -80.00 -41.00   1.00    5.00    --  -70.50 -54.00-120.00   39
 87  \w   -133.00-106.00   1.00    5.00    --  -70.50 -54.00-120.00   27
 88  \w   -146.00-119.00   1.00    2.00    --  -37.69 -57.00-180.00   27
 89  \w   -149.00-112.00   1.00    2.00    --  -37.69 -99.00 -60.00   37
 90  \w   -153.00 -73.00   1.00    2.00    --  -37.69-125.00 -30.00   80
 91  \w   -144.00 -93.00   1.00    2.00    --  -37.69 -99.00  60.00   51
 92  \w   -153.00  57.00   1.00    2.00    --  -37.69 -19.00 -30.00  210
 93  \w   -175.00 -84.00   1.00    5.00    --  -70.50-104.00 -30.00   91
;
_diffrn_measurement_device 'four-circle diffractometer'
_diffrn_measurement_device_type 'SuperNova, Dual, Cu at zero, AtlasS2'
_diffrn_measurement_method '\w scans'
_diffrn_orient_matrix_type 'CrysAlisPro convention (1999,Acta A55,543-557)'
_diffrn_orient_matrix_UB_11 -0.1115228000
_diffrn_orient_matrix_UB_12 0.0789395000
_diffrn_orient_matrix_UB_13 -0.0539231000
_diffrn_orient_matrix_UB_21 -0.1367927000
_diffrn_orient_matrix_UB_22 0.0739564000
_diffrn_orient_matrix_UB_23 0.0474185000
_diffrn_orient_matrix_UB_31 0.1101961000
_diffrn_orient_matrix_UB_32 0.1717820000
_diffrn_orient_matrix_UB_33 0.0043681000
_diffrn_radiation_monochromator mirror
_diffrn_radiation_probe x-ray
_diffrn_radiation_type CuK\a
_diffrn_radiation_wavelength 1.54184
_diffrn_reflns_av_R_equivalents 0.0334
_diffrn_reflns_av_unetI/netI 0.0171
_diffrn_reflns_Laue_measured_fraction_full 0.998
_diffrn_reflns_Laue_measured_fraction_max 0.998
_diffrn_reflns_limit_h_max 8
_diffrn_reflns_limit_h_min -8
_diffrn_reflns_limit_k_max 9
_diffrn_reflns_limit_k_min -9
_diffrn_reflns_limit_l_max 25
_diffrn_reflns_limit_l_min -25
_diffrn_reflns_number 12817
_diffrn_reflns_point_group_measured_fraction_full 0.997
_diffrn_reflns_point_group_measured_fraction_max 0.997
_diffrn_reflns_theta_full 66.705
_diffrn_reflns_theta_max 66.705
_diffrn_reflns_theta_min 4.127
_diffrn_source 'micro-focus sealed X-ray tube'
_diffrn_source_type 'SuperNova (Cu) X-ray Source'
_exptl_absorpt_coefficient_mu 5.797
_exptl_absorpt_correction_T_max 1.00000
_exptl_absorpt_correction_T_min 0.53845
_exptl_absorpt_correction_type multi-scan
_exptl_absorpt_process_details
;
CrysAlisPro 1.171.38.43 (Rigaku Oxford Diffraction, 2015)
Empirical absorption correction using spherical harmonics,
 implemented in SCALE3 ABSPACK scaling algorithm.
;
_exptl_crystal_colour colourless
_exptl_crystal_colour_primary colourless
_exptl_crystal_density_diffrn 1.478
_exptl_crystal_description prism
_exptl_crystal_F_000 552
_exptl_crystal_size_max 0.18
_exptl_crystal_size_mid 0.14
_exptl_crystal_size_min 0.03
_refine_diff_density_max 0.267
_refine_diff_density_min -0.133
_refine_diff_density_rms 0.035
_refine_ls_abs_structure_details
;
 Flack x determined using 847 quotients [(I+)-(I-)]/[(I+)+(I-)]
 (Parsons, Flack and Wagner, Acta Cryst. B69 (2013) 249-259).
;
_refine_ls_abs_structure_Flack 0.005(9)
_refine_ls_extinction_method none
_refine_ls_goodness_of_fit_ref 1.078
_refine_ls_hydrogen_treatment constr
_refine_ls_matrix_type full
_refine_ls_number_parameters 145
_refine_ls_number_reflns 2123
_refine_ls_number_restraints 0
_refine_ls_restrained_S_all 1.078
_refine_ls_R_factor_all 0.0237
_refine_ls_R_factor_gt 0.0234
_refine_ls_shift/su_max 0.001
_refine_ls_shift/su_mean 0.000
_refine_ls_structure_factor_coef Fsqd
_refine_ls_weighting_details 'w=1/[\s^2^(Fo^2^)+(0.0362P)^2^+0.1632P] where P=(Fo^2^+2Fc^2^)/3'
_refine_ls_weighting_scheme calc
_refine_ls_wR_factor_gt 0.0644
_refine_ls_wR_factor_ref 0.0647
_reflns_Friedel_coverage 0.684
_reflns_Friedel_fraction_full 0.994
_reflns_Friedel_fraction_max 0.994
_reflns_number_gt 2095
_reflns_number_total 2123
_reflns_threshold_expression 'I > 2\s(I)'
_cod_data_source_file jo7b01698_si_002.cif
_cod_data_source_block t5cl1
_cod_depositor_comments 'Adding full bibliography for 4032889.cif.'
_cod_original_cell_volume 1203.26(6)
_cod_database_code 4032889
_shelx_shelxl_version_number 2016/4
_shelx_space_group_comment
;
The symmetry employed for this shelxl refinement is uniquely defined
by the following loop, which should always be used as a source of
symmetry information in preference to the above space-group names.
They are only intended as comments.
;
_cell_oxdiff_angle_alpha 90.002(3)
_cell_oxdiff_angle_beta 90.033(2)
_cell_oxdiff_angle_gamma 90.013(3)
_cell_oxdiff_length_a 7.4041(2)
_cell_oxdiff_length_b 7.5889(3)
_cell_oxdiff_length_c 21.4147(6)
_cell_oxdiff_measurement_reflns_used 8114
_cell_oxdiff_volume 1203.26(7)
_reflns_odcompleteness_completeness 99.92
_reflns_odcompleteness_iscentric 1
_reflns_odcompleteness_theta 64.99
_olex2_refinement_description
;
1. Fixed Uiso
 At 1.2 times of:
  All C(H) groups, All C(H,H) groups
2.a Secondary CH2 refined with riding coordinates:
 C2(H2A,H2B), C3(H3A,H3B), C4(H4A,H4B)
2.b Aromatic/amide H refined with riding coordinates:
 C8(H8), C9(H9), C10(H10), C11(H11)
;
_olex2_submission_special_instructions 'No special instructions were received'
_oxdiff_exptl_absorpt_empirical_details
;
Empirical correction (ABSPACK) includes:
- Absorption correction using spherical harmonics
- Frame scaling
;
_oxdiff_exptl_absorpt_empirical_full_max 1.533
_oxdiff_exptl_absorpt_empirical_full_min 0.649

loop_
_space_group_symop_id
_space_group_symop_operation_xyz
1 'x, y, z'
2 '-x+1/2, -y, z+1/2'
3 'x+1/2, -y+1/2, -z'
4 '-x, y+1/2, -z+1/2'

loop_
_atom_site_label
_atom_site_type_symbol
_atom_site_fract_x
_atom_site_fract_y
_atom_site_fract_z
_atom_site_U_iso_or_equiv
_atom_site_adp_type
_atom_site_occupancy
_atom_site_site_symmetry_order
_atom_site_calc_flag
_atom_site_refinement_flags_posn
Cl1 Cl 0.14124(12) 0.78816(9) 0.34860(4) 0.0710(2) Uani 1 1 d .
S1 S -0.25697(7) 0.51009(9) 0.49189(3) 0.05060(18) Uani 1 1 d .
S2 S -0.34335(8) 0.45166(11) 0.35640(3) 0.0574(2) Uani 1 1 d .
N1 N -0.0116(2) 0.4673(3) 0.41045(9) 0.0421(4) Uani 1 1 d .
C1 C 0.0758(3) 0.4894(3) 0.46738(11) 0.0442(5) Uani 1 1 d .
C2 C 0.2712(3) 0.4920(4) 0.48341(13) 0.0543(6) Uani 1 1 d .
H2A H 0.332261 0.591637 0.464476 0.065 Uiso 1 1 calc R
H2B H 0.330795 0.383819 0.470835 0.065 Uiso 1 1 calc R
C3 C 0.2631(4) 0.5096(4) 0.55539(13) 0.0612(7) Uani 1 1 d .
H3A H 0.310176 0.403448 0.574685 0.073 Uiso 1 1 calc R
H3B H 0.336834 0.608280 0.568757 0.073 Uiso 1 1 calc R
C4 C 0.0650(4) 0.5389(5) 0.57595(12) 0.0589(7) Uani 1 1 d .
H4A H 0.027971 0.452892 0.606922 0.071 Uiso 1 1 calc R
H4B H 0.047051 0.656564 0.592481 0.071 Uiso 1 1 calc R
C5 C -0.0335(3) 0.5136(4) 0.51580(11) 0.0468(5) Uani 1 1 d .
C6 C -0.1957(3) 0.4737(3) 0.41388(11) 0.0432(5) Uani 1 1 d .
C7 C 0.0852(3) 0.4366(3) 0.35322(11) 0.0437(5) Uani 1 1 d .
C8 C 0.1064(4) 0.2671(4) 0.33136(13) 0.0581(7) Uani 1 1 d .
H8 H 0.054827 0.173595 0.353023 0.070 Uiso 1 1 calc R
C9 C 0.2034(5) 0.2352(5) 0.27770(14) 0.0674(8) Uani 1 1 d .
H9 H 0.217525 0.120487 0.263193 0.081 Uiso 1 1 calc R
C10 C 0.2790(4) 0.3735(5) 0.24574(13) 0.0636(8) Uani 1 1 d .
H10 H 0.344131 0.351647 0.209429 0.076 Uiso 1 1 calc R
C11 C 0.2600(4) 0.5435(4) 0.26650(13) 0.0594(7) Uani 1 1 d .
H11 H 0.311009 0.636497 0.244412 0.071 Uiso 1 1 calc R
C12 C 0.1637(3) 0.5746(3) 0.32089(12) 0.0478(5) Uani 1 1 d .

loop_
_atom_site_aniso_label
_atom_site_aniso_U_11
_atom_site_aniso_U_22
_atom_site_aniso_U_33
_atom_site_aniso_U_23
_atom_site_aniso_U_13
_atom_site_aniso_U_12
Cl1 0.0808(5) 0.0522(4) 0.0801(5) 0.0018(3) 0.0086(4) -0.0027(3)
S1 0.0313(3) 0.0767(4) 0.0437(3) -0.0013(3) 0.0040(2) 0.0019(3)
S2 0.0380(3) 0.0870(5) 0.0471(3) 0.0008(3) -0.0069(2) -0.0017(3)
N1 0.0313(8) 0.0534(11) 0.0417(9) -0.0027(8) 0.0014(7) -0.0002(8)
C1 0.0339(11) 0.0539(13) 0.0448(11) -0.0012(10) -0.0016(8) -0.0002(10)
C2 0.0350(12) 0.0668(16) 0.0613(14) -0.0015(13) -0.0064(11) 0.0003(12)
C3 0.0489(14) 0.0743(18) 0.0605(15) 0.0025(13) -0.0181(12) 0.0006(15)
C4 0.0534(14) 0.0789(18) 0.0444(13) 0.0017(13) -0.0089(11) -0.0009(14)
C5 0.0359(11) 0.0601(14) 0.0445(11) 0.0009(12) -0.0026(9) 0.0014(11)
C6 0.0335(11) 0.0530(13) 0.0432(11) 0.0014(10) 0.0022(8) 0.0005(10)
C7 0.0326(10) 0.0564(13) 0.0420(11) -0.0008(10) 0.0026(9) -0.0005(9)
C8 0.0600(16) 0.0580(15) 0.0563(14) -0.0032(12) 0.0156(12) -0.0034(13)
C9 0.074(2) 0.0694(18) 0.0590(16) -0.0122(14) 0.0158(14) 0.0035(14)
C10 0.0555(16) 0.091(2) 0.0446(14) -0.0023(13) 0.0111(13) 0.0041(15)
C11 0.0488(14) 0.0788(19) 0.0506(14) 0.0117(13) 0.0062(11) -0.0036(15)
C12 0.0386(12) 0.0562(14) 0.0486(13) 0.0032(10) 0.0001(10) 0.0002(11)

loop_
_atom_type_symbol
_atom_type_description
_atom_type_scat_dispersion_real
_atom_type_scat_dispersion_imag
_atom_type_scat_source
C C 0.0181 0.0091 'International Tables Vol C Tables 4.2.6.8 and 6.1.1.4'
H H 0.0000 0.0000 'International Tables Vol C Tables 4.2.6.8 and 6.1.1.4'
Cl Cl 0.3639 0.7018 'International Tables Vol C Tables 4.2.6.8 and 6.1.1.4'
N N 0.0311 0.0180 'International Tables Vol C Tables 4.2.6.8 and 6.1.1.4'
S S 0.3331 0.5567 'International Tables Vol C Tables 4.2.6.8 and 6.1.1.4'

loop_
_geom_angle_atom_site_label_1
_geom_angle_atom_site_label_2
_geom_angle_atom_site_label_3
_geom_angle
C5 S1 C6 92.13(11)
C1 N1 C7 122.34(17)
C6 N1 C1 114.39(19)
C6 N1 C7 123.26(19)
N1 C1 C2 131.1(2)
C5 C1 N1 114.7(2)
C5 C1 C2 114.2(2)
C1 C2 H2A 111.5
C1 C2 H2B 111.5
C1 C2 C3 101.2(2)
H2A C2 H2B 109.4
C3 C2 H2A 111.5
C3 C2 H2B 111.5
C2 C3 H3A 109.8
C2 C3 H3B 109.8
H3A C3 H3B 108.2
C4 C3 C2 109.4(2)
C4 C3 H3A 109.8
C4 C3 H3B 109.8
C3 C4 H4A 111.5
C3 C4 H4B 111.5
H4A C4 H4B 109.3
C5 C4 C3 101.5(2)
C5 C4 H4A 111.5
C5 C4 H4B 111.5
C1 C5 S1 110.41(18)
C1 C5 C4 113.2(2)
C4 C5 S1 136.4(2)
S2 C6 S1 123.65(13)
N1 C6 S1 108.36(16)
N1 C6 S2 127.99(18)
C8 C7 N1 119.8(2)
C8 C7 C12 119.2(2)
C12 C7 N1 120.9(2)
C7 C8 H8 119.7
C9 C8 C7 120.5(3)
C9 C8 H8 119.7
C8 C9 H9 120.2
C10 C9 C8 119.6(3)
C10 C9 H9 120.2
C9 C10 H10 119.5
C11 C10 C9 121.0(3)
C11 C10 H10 119.5
C10 C11 H11 120.5
C10 C11 C12 119.0(3)
C12 C11 H11 120.5
C7 C12 Cl1 119.7(2)
C7 C12 C11 120.5(3)
C11 C12 Cl1 119.8(2)

loop_
_geom_bond_atom_site_label_1
_geom_bond_atom_site_label_2
_geom_bond_distance
Cl1 C12 1.734(3)
S1 C5 1.732(2)
S1 C6 1.754(2)
S2 C6 1.655(2)
N1 C1 1.391(3)
N1 C6 1.366(3)
N1 C7 1.439(3)
C1 C2 1.486(3)
C1 C5 1.328(3)
C2 H2A 0.9700
C2 H2B 0.9700
C2 C3 1.549(4)
C3 H3A 0.9700
C3 H3B 0.9700
C3 C4 1.547(4)
C4 H4A 0.9700
C4 H4B 0.9700
C4 C5 1.493(3)
C7 C8 1.377(4)
C7 C12 1.383(3)
C8 H8 0.9300
C8 C9 1.377(4)
C9 H9 0.9300
C9 C10 1.373(5)
C10 H10 0.9300
C10 C11 1.371(5)
C11 H11 0.9300
C11 C12 1.386(4)
